data_4348938
loop_
_publ_author_name
'Shin, Jong Won'
'Jeong, Ah Rim'
'Hayami, Shinya'
'Moon, Dohyun'
'Min, Kil Sik'

_publ_section_title
;
 Synthesis, structure, and magnetic properties of dicopper and tricobalt
 complexes based on N-(2-pyridylmethyl)iminodiethanol
;
_journal_issue 8
_journal_name_full 'Inorganic Chemistry Frontiers'
_journal_page_first 763
_journal_paper_doi 10.1039/C5QI00088B
_journal_volume 2
_journal_year 2015
_chemical_formula_moiety 'C26 H34 Co3 N6 O8 S2, 4(C H4 O)'
_chemical_formula_sum 'C30 H50 Co3 N6 O12 S2'
_chemical_formula_weight 927.67
_space_group_crystal_system monoclinic
_space_group_IT_number 15
_space_group_name_Hall '-C 2yc'
_space_group_name_H-M_alt 'C 1 2/c 1'
_atom_sites_solution_hydrogens geom
_audit_creation_method SHELXL-2014/6
_audit_update_record
;
2015-05-25 deposited with the CCDC.
2015-06-29 downloaded from the CCDC.
;
_cell_angle_alpha 90
_cell_angle_beta 125.82(3)
_cell_angle_gamma 90
_cell_formula_units_Z 4
_cell_length_a 26.164(5)
_cell_length_b 10.106(2)
_cell_length_c 19.468(4)
_cell_measurement_reflns_used 35638
_cell_measurement_temperature 100(2)
_cell_measurement_theta_max 29.54
_cell_measurement_theta_min 0.40
_cell_volume 4174(2)
_computing_cell_refinement HKL3000
_computing_data_collection 'PAL ADSC Quantum-210 ADX Program'
_computing_data_reduction HKL3000
_computing_molecular_graphics ORTEP
_computing_publication_material WINGX
_computing_structure_refinement 'SHELXL-2014/6 (Sheldrick, 2014)'
_computing_structure_solution 'SHELXS-2014 (sheldrick, 2014)'
_diffrn_ambient_temperature 100(2)
_diffrn_measured_fraction_theta_full 0.989
_diffrn_measured_fraction_theta_max 0.879
_diffrn_measurement_device_type 'ADSC Q210 CCD area detector'
_diffrn_measurement_method 'omega scan'
_diffrn_radiation_type synchrotron
_diffrn_radiation_wavelength 0.70001
_diffrn_reflns_av_R_equivalents 0.0432
_diffrn_reflns_av_unetI/netI 0.0353
_diffrn_reflns_Laue_measured_fraction_full 0.989
_diffrn_reflns_Laue_measured_fraction_max 0.879
_diffrn_reflns_limit_h_max 36
_diffrn_reflns_limit_h_min -36
_diffrn_reflns_limit_k_max 14
_diffrn_reflns_limit_k_min -14
_diffrn_reflns_limit_l_max 25
_diffrn_reflns_limit_l_min -25
_diffrn_reflns_number 18739
_diffrn_reflns_point_group_measured_fraction_full 0.989
_diffrn_reflns_point_group_measured_fraction_max 0.879
_diffrn_reflns_theta_full 24.835
_diffrn_reflns_theta_max 29.534
_diffrn_reflns_theta_min 1.891
_diffrn_source 'PLSII 2D bending magnet'
_exptl_absorpt_coefficient_mu 1.289
_exptl_absorpt_correction_T_max 0.950
_exptl_absorpt_correction_T_min 0.882
_exptl_absorpt_correction_type empirical
_exptl_absorpt_process_details 'HKL3000 Scalepack'
_exptl_crystal_colour Purple
_exptl_crystal_density_diffrn 1.476
_exptl_crystal_description Needle
_exptl_crystal_F_000 1924
_exptl_crystal_size_max 0.100
_exptl_crystal_size_mid 0.040
_exptl_crystal_size_min 0.040
_refine_diff_density_max 1.432
_refine_diff_density_min -1.935
_refine_diff_density_rms 0.121
_refine_ls_extinction_method none
_refine_ls_goodness_of_fit_ref 1.073
_refine_ls_hydrogen_treatment constr
_refine_ls_matrix_type full
_refine_ls_number_parameters 234
_refine_ls_number_reflns 5373
_refine_ls_number_restraints 0
_refine_ls_restrained_S_all 1.073
_refine_ls_R_factor_all 0.0851
_refine_ls_R_factor_gt 0.0711
_refine_ls_shift/su_max 0.001
_refine_ls_shift/su_mean 0.000
_refine_ls_structure_factor_coef Fsqd
_refine_ls_weighting_details 'w=1/[\s^2^(Fo^2^)+(0.1519P)^2^+5.9525P] where P=(Fo^2^+2Fc^2^)/3'
_refine_ls_weighting_scheme calc
_refine_ls_wR_factor_gt 0.2220
_refine_ls_wR_factor_ref 0.2345
_reflns_Friedel_coverage 0.000
_reflns_number_gt 4140
_reflns_number_total 5373
_reflns_threshold_expression 'I > 2\s(I)'
_cod_data_source_file c5qi00088b1.cif
_cod_data_source_block shelx
_cod_original_cell_volume 4174.2(19)
_cod_original_sg_symbol_H-M 'C 2/c'
_cod_database_code 4348938
_shelx_space_group_comment
;
The symmetry employed for this shelxl refinement is uniquely defined
by the following loop, which should always be used as a source of
symmetry information in preference to the above space-group names.
They are only intended as comments.
;
_shelx_estimated_absorpt_t_min 0.882
_shelx_estimated_absorpt_t_max 0.950
_shelxl_version_number 2014/6

loop_
_space_group_symop_operation_xyz
'x, y, z'
'-x, y, -z+1/2'
'x+1/2, y+1/2, z'
'-x+1/2, y+1/2, -z+1/2'
'-x, -y, -z'
'x, -y, z-1/2'
'-x+1/2, -y+1/2, -z'
'x+1/2, -y+1/2, z-1/2'

loop_
_atom_site_label
_atom_site_type_symbol
_atom_site_fract_x
_atom_site_fract_y
_atom_site_fract_z
_atom_site_U_iso_or_equiv
_atom_site_adp_type
_atom_site_occupancy
_atom_site_site_symmetry_order
_atom_site_calc_flag
_atom_site_refinement_flags_posn
_atom_site_refinement_flags_adp
_atom_site_refinement_flags_occupancy
Co1 Co 0.36280(2) 0.52063(5) 0.36363(3) 0.0454(2) Uani 1 1 d . . .
Co2 Co 0.5000 0.5000 0.5000 0.0474(2) Uani 1 2 d S . P
O1 O 0.41457(12) 0.5405(3) 0.48365(17) 0.0495(6) Uani 1 1 d . . .
O2 O 0.43758(12) 0.5396(3) 0.37117(17) 0.0480(6) Uani 1 1 d . . .
O3 O 0.36593(11) 0.3322(3) 0.35933(16) 0.0517(7) Uani 1 1 d . . .
O4 O 0.46782(12) 0.3065(3) 0.46759(18) 0.0577(7) Uani 1 1 d . . .
N1 N 0.31210(14) 0.5290(3) 0.2423(2) 0.0469(7) Uani 1 1 d . . .
N2 N 0.35526(13) 0.7109(3) 0.35829(18) 0.0480(7) Uani 1 1 d . . .
C1 C 0.30680(17) 0.4349(4) 0.1895(3) 0.0528(9) Uani 1 1 d . . .
H1 H 0.3303 0.3554 0.2122 0.063 Uiso 1 1 calc R U .
C2 C 0.2675(2) 0.4524(4) 0.1023(3) 0.0593(10) Uani 1 1 d . . .
H2 H 0.2641 0.3859 0.0653 0.071 Uiso 1 1 calc R U .
C3 C 0.2336(2) 0.5676(5) 0.0705(3) 0.0664(12) Uani 1 1 d . . .
H3 H 0.2051 0.5796 0.0110 0.080 Uiso 1 1 calc R U .
C4 C 0.2407(2) 0.6668(4) 0.1247(3) 0.0622(11) Uani 1 1 d . . .
H4 H 0.2182 0.7477 0.1032 0.075 Uiso 1 1 calc R U .
C5 C 0.28126(16) 0.6447(4) 0.2104(2) 0.0514(9) Uani 1 1 d . . .
C6 C 0.29370(17) 0.7432(4) 0.2762(2) 0.0549(10) Uani 1 1 d . . .
H6A H 0.2953 0.8336 0.2579 0.066 Uiso 1 1 calc R U .
H6B H 0.2593 0.7400 0.2835 0.066 Uiso 1 1 calc R U .
C7 C 0.35727(18) 0.7510(4) 0.4337(2) 0.0556(10) Uani 1 1 d . . .
H7A H 0.3153 0.7384 0.4219 0.067 Uiso 1 1 calc R U .
H7B H 0.3687 0.8457 0.4465 0.067 Uiso 1 1 calc R U .
C8 C 0.40611(18) 0.6663(4) 0.5093(3) 0.0549(9) Uani 1 1 d . . .
H8A H 0.4469 0.7138 0.5422 0.066 Uiso 1 1 calc R U .
H8B H 0.3925 0.6526 0.5468 0.066 Uiso 1 1 calc R U .
C9 C 0.41034(17) 0.7674(4) 0.3625(2) 0.0510(9) Uani 1 1 d . . .
H9A H 0.4434 0.7968 0.4210 0.061 Uiso 1 1 calc R U .
H9B H 0.3965 0.8450 0.3245 0.061 Uiso 1 1 calc R U .
C10 C 0.43663(17) 0.6624(4) 0.3357(2) 0.0510(9) Uani 1 1 d . . .
H10A H 0.4101 0.6556 0.2732 0.061 Uiso 1 1 calc R U .
H10B H 0.4799 0.6867 0.3554 0.061 Uiso 1 1 calc R U .
C11 C 0.41541(17) 0.2629(4) 0.4078(3) 0.0548(10) Uani 1 1 d . . .
C12 C 0.4077(2) 0.1170(4) 0.3889(3) 0.0802(17) Uani 1 1 d . . .
H12A H 0.4485 0.0728 0.4264 0.120 Uiso 1 1 calc R U .
H12B H 0.3920 0.1029 0.3298 0.120 Uiso 1 1 calc R U .
H12C H 0.3776 0.0803 0.3983 0.120 Uiso 1 1 calc R U .
N3 N 0.28787(17) 0.5041(3) 0.3605(2) 0.0553(9) Uani 1 1 d . . .
C13 C 0.2429(2) 0.5196(4) 0.3575(3) 0.0540(10) Uani 1 1 d . . .
S1 S 0.17967(6) 0.54009(17) 0.35298(9) 0.0752(4) Uani 1 1 d . . .
O5 O 0.1031(2) 0.1868(5) 0.4522(3) 0.1061(10) Uani 1 1 d . . .
H5 H 0.1250 0.1882 0.5053 0.159 Uiso 1 1 calc R U .
C14 C 0.1404(3) 0.1505(8) 0.4266(5) 0.0980(14) Uani 1 1 d . . .
H14A H 0.1555 0.2301 0.4149 0.147 Uiso 1 1 calc R U .
H14B H 0.1158 0.0965 0.3752 0.147 Uiso 1 1 calc R U .
H14C H 0.1766 0.0992 0.4717 0.147 Uiso 1 1 calc R U .
O6 O 0.0676(3) 0.4566(6) 0.4410(3) 0.1061(10) Uani 1 1 d . . .
H6 H 0.0443 0.4689 0.4570 0.159 Uiso 1 1 calc R U .
C15 C 0.0367(4) 0.4900(7) 0.3602(5) 0.0980(14) Uani 1 1 d . . .
H15A H 0.0633 0.5481 0.3529 0.147 Uiso 1 1 calc R U .
H15B H -0.0022 0.5366 0.3420 0.147 Uiso 1 1 calc R U .
H15C H 0.0263 0.4101 0.3258 0.147 Uiso 1 1 calc R U .

loop_
_atom_site_aniso_label
_atom_site_aniso_U_11
_atom_site_aniso_U_22
_atom_site_aniso_U_33
_atom_site_aniso_U_23
_atom_site_aniso_U_13
_atom_site_aniso_U_12
Co1 0.0266(3) 0.0369(3) 0.0412(3) -0.00044(17) 0.0022(2) 0.00029(15)
Co2 0.0262(3) 0.0337(3) 0.0449(4) 0.0008(2) -0.0002(3) -0.0008(2)
O1 0.0314(12) 0.0425(12) 0.0428(13) -0.0004(10) 0.0039(10) -0.0007(10)
O2 0.0305(11) 0.0366(12) 0.0478(14) 0.0001(10) 0.0064(10) 0.0003(9)
O3 0.0302(11) 0.0385(13) 0.0524(15) -0.0008(10) 0.0050(10) -0.0031(9)
O4 0.0327(12) 0.0348(12) 0.0590(16) -0.0009(10) 0.0008(11) -0.0025(9)
N1 0.0298(13) 0.0420(15) 0.0427(16) -0.0025(12) 0.0064(12) -0.0010(11)
N2 0.0340(13) 0.0386(15) 0.0395(15) 0.0001(11) 0.0036(11) 0.0047(11)
C1 0.0366(17) 0.0437(18) 0.052(2) -0.0066(15) 0.0109(15) -0.0035(14)
C2 0.046(2) 0.053(2) 0.054(2) -0.0112(18) 0.0152(18) -0.0069(17)
C3 0.051(2) 0.067(3) 0.041(2) -0.0074(18) 0.0049(17) 0.0045(19)
C4 0.048(2) 0.053(2) 0.047(2) -0.0002(17) 0.0066(17) 0.0068(17)
C5 0.0315(15) 0.0448(18) 0.0447(18) -0.0021(14) 0.0036(13) 0.0023(13)
C6 0.0375(17) 0.0444(18) 0.0434(19) -0.0005(14) 0.0015(14) 0.0068(14)
C7 0.0421(18) 0.0462(19) 0.0452(19) -0.0060(15) 0.0069(15) 0.0057(15)
C8 0.0390(17) 0.051(2) 0.0458(19) -0.0053(15) 0.0085(15) 0.0014(15)
C9 0.0371(16) 0.0367(16) 0.0455(19) 0.0036(13) 0.0051(14) -0.0018(13)
C10 0.0385(17) 0.0417(17) 0.0484(19) 0.0019(14) 0.0117(15) -0.0029(14)
C11 0.0368(17) 0.0365(16) 0.056(2) 0.0023(15) 0.0070(15) -0.0013(13)
C12 0.047(2) 0.0368(19) 0.088(3) -0.002(2) 0.001(2) -0.0036(16)
N3 0.0347(16) 0.0552(19) 0.0467(19) -0.0040(13) 0.0075(14) -0.0036(13)
C13 0.0385(19) 0.053(2) 0.043(2) 0.0015(15) 0.0081(15) -0.0010(15)
S1 0.0438(6) 0.1001(10) 0.0650(7) 0.0142(7) 0.0224(5) 0.0067(6)
O5 0.105(3) 0.102(2) 0.090(2) -0.0019(19) 0.045(2) 0.007(2)
C14 0.089(3) 0.106(4) 0.096(3) -0.004(3) 0.052(3) -0.001(3)
O6 0.105(3) 0.102(2) 0.090(2) -0.0019(19) 0.045(2) 0.007(2)
C15 0.089(3) 0.106(4) 0.096(3) -0.004(3) 0.052(3) -0.001(3)

loop_
_atom_type_symbol
_atom_type_description
_atom_type_scat_dispersion_real
_atom_type_scat_dispersion_imag
_atom_type_scat_source
C C 0.0030 0.0020 'International Tables Vol C Tables 4.2.6.8 and 6.1.1.4'
H H 0.0000 0.0000 'International Tables Vol C Tables 4.2.6.8 and 6.1.1.4'
N N 0.0060 0.0030 'International Tables Vol C Tables 4.2.6.8 and 6.1.1.4'
O O 0.0110 0.0060 'International Tables Vol C Tables 4.2.6.8 and 6.1.1.4'
S S 0.1210 0.1210 'International Tables Vol C Tables 4.2.6.8 and 6.1.1.4'
Co Co 0.3550 0.9390 'International Tables Vol C Tables 4.2.6.8 and 6.1.1.4'

loop_
_geom_angle_atom_site_label_1
_geom_angle_atom_site_label_2
_geom_angle_atom_site_label_3
_geom_angle
_geom_angle_site_symmetry_1
_geom_angle_site_symmetry_3
O2 Co1 O1 86.17(13) . .
O2 Co1 O3 92.05(12) . .
O1 Co1 O3 98.09(11) . .
O2 Co1 N1 91.69(14) . .
O1 Co1 N1 171.34(13) . .
O3 Co1 N1 90.37(12) . .
O2 Co1 N2 88.36(13) . .
O1 Co1 N2 86.45(12) . .
O3 Co1 N2 175.46(13) . .
N1 Co1 N2 85.10(13) . .
O2 Co1 N3 177.65(14) . .
O1 Co1 N3 91.57(15) . .
O3 Co1 N3 88.93(13) . .
N1 Co1 N3 90.45(15) . .
N2 Co1 N3 90.83(15) . .
O2 Co1 Co2 44.02(9) . .
O1 Co1 Co2 44.87(9) . .
O3 Co1 Co2 84.77(7) . .
N1 Co1 Co2 134.97(11) . .
N2 Co1 Co2 98.63(8) . .
N3 Co1 Co2 134.02(11) . .
O4 Co2 O4 180.0 5_666 .
O4 Co2 O2 94.46(11) 5_666 .
O4 Co2 O2 85.54(11) . .
O4 Co2 O2 85.54(11) 5_666 5_666
O4 Co2 O2 94.46(11) . 5_666
O2 Co2 O2 180.00(17) . 5_666
O4 Co2 O1 93.95(11) 5_666 .
O4 Co2 O1 86.05(11) . .
O2 Co2 O1 76.42(12) . .
O2 Co2 O1 103.58(12) 5_666 .
O4 Co2 O1 86.05(11) 5_666 5_666
O4 Co2 O1 93.95(11) . 5_666
O2 Co2 O1 103.58(12) . 5_666
O2 Co2 O1 76.42(12) 5_666 5_666
O1 Co2 O1 180.0 . 5_666
O4 Co2 Co1 105.58(7) 5_666 .
O4 Co2 Co1 74.42(7) . .
O2 Co2 Co1 39.02(8) . .
O2 Co2 Co1 140.98(8) 5_666 .
O1 Co2 Co1 39.68(8) . .
O1 Co2 Co1 140.32(8) 5_666 .
O4 Co2 Co1 74.42(7) 5_666 5_666
O4 Co2 Co1 105.58(7) . 5_666
O2 Co2 Co1 140.98(8) . 5_666
O2 Co2 Co1 39.02(8) 5_666 5_666
O1 Co2 Co1 140.32(8) . 5_666
O1 Co2 Co1 39.68(8) 5_666 5_666
Co1 Co2 Co1 180.0 . 5_666
C8 O1 Co1 112.2(2) . .
C8 O1 Co2 119.2(2) . .
Co1 O1 Co2 95.44(14) . .
C10 O2 Co1 109.3(2) . .
C10 O2 Co2 122.3(2) . .
Co1 O2 Co2 96.96(14) . .
C11 O3 Co1 124.5(2) . .
C11 O4 Co2 130.1(2) . .
C1 N1 C5 119.7(3) . .
C1 N1 Co1 126.7(3) . .
C5 N1 Co1 113.6(3) . .
C7 N2 C6 112.8(3) . .
C7 N2 C9 111.2(3) . .
C6 N2 C9 111.9(3) . .
C7 N2 Co1 105.9(2) . .
C6 N2 Co1 106.7(2) . .
C9 N2 Co1 108.1(2) . .
N1 C1 C2 121.0(4) . .
N1 C1 H1 119.5 . .
C2 C1 H1 119.5 . .
C3 C2 C1 118.7(4) . .
C3 C2 H2 120.7 . .
C1 C2 H2 120.7 . .
C2 C3 C4 120.5(4) . .
C2 C3 H3 119.8 . .
C4 C3 H3 119.8 . .
C5 C4 C3 118.1(4) . .
C5 C4 H4 121.0 . .
C3 C4 H4 121.0 . .
N1 C5 C4 121.9(4) . .
N1 C5 C6 114.3(3) . .
C4 C5 C6 123.8(4) . .
N2 C6 C5 109.1(3) . .
N2 C6 H6A 109.9 . .
C5 C6 H6A 109.9 . .
N2 C6 H6B 109.9 . .
C5 C6 H6B 109.9 . .
H6A C6 H6B 108.3 . .
N2 C7 C8 108.9(3) . .
N2 C7 H7A 109.9 . .
C8 C7 H7A 109.9 . .
N2 C7 H7B 109.9 . .
C8 C7 H7B 109.9 . .
H7A C7 H7B 108.3 . .
O1 C8 C7 112.0(3) . .
O1 C8 H8A 109.2 . .
C7 C8 H8A 109.2 . .
O1 C8 H8B 109.2 . .
C7 C8 H8B 109.2 . .
H8A C8 H8B 107.9 . .
N2 C9 C10 109.2(3) . .
N2 C9 H9A 109.8 . .
C10 C9 H9A 109.8 . .
N2 C9 H9B 109.8 . .
C10 C9 H9B 109.8 . .
H9A C9 H9B 108.3 . .
O2 C10 C9 109.2(3) . .
O2 C10 H10A 109.8 . .
C9 C10 H10A 109.8 . .
O2 C10 H10B 109.8 . .
C9 C10 H10B 109.8 . .
H10A C10 H10B 108.3 . .
O4 C11 O3 125.5(3) . .
O4 C11 C12 119.4(3) . .
O3 C11 C12 115.2(3) . .
C11 C12 H12A 109.5 . .
C11 C12 H12B 109.5 . .
H12A C12 H12B 109.5 . .
C11 C12 H12C 109.5 . .
H12A C12 H12C 109.5 . .
H12B C12 H12C 109.5 . .
C13 N3 Co1 167.2(3) . .
N3 C13 S1 179.5(4) . .
C14 O5 H5 109.5 . .
O5 C14 H14A 109.5 . .
O5 C14 H14B 109.5 . .
H14A C14 H14B 109.5 . .
O5 C14 H14C 109.5 . .
H14A C14 H14C 109.5 . .
H14B C14 H14C 109.5 . .
C15 O6 H6 109.5 . .
O6 C15 H15A 109.5 . .
O6 C15 H15B 109.5 . .
H15A C15 H15B 109.5 . .
O6 C15 H15C 109.5 . .
H15A C15 H15C 109.5 . .
H15B C15 H15C 109.5 . .

loop_
_geom_bond_atom_site_label_1
_geom_bond_atom_site_label_2
_geom_bond_distance
_geom_bond_site_symmetry_2
Co1 O2 1.884(3) .
Co1 O1 1.905(3) .
Co1 O3 1.910(3) .
Co1 N1 1.919(3) .
Co1 N2 1.930(3) .
Co1 N3 1.933(4) .
Co1 Co2 2.9705(15) .
Co2 O4 2.075(3) 5_666
Co2 O4 2.075(3) .
Co2 O2 2.079(3) .
Co2 O2 2.080(3) 5_666
Co2 O1 2.105(3) .
Co2 O1 2.105(3) 5_666
Co2 Co1 2.9705(15) 5_666
O1 C8 1.430(5) .
O2 C10 1.413(5) .
O3 C11 1.276(4) .
O4 C11 1.250(4) .
N1 C1 1.346(5) .
N1 C5 1.348(5) .
N2 C7 1.495(5) .
N2 C6 1.498(4) .
N2 C9 1.507(5) .
C1 C2 1.388(6) .
C1 H1 0.9500 .
C2 C3 1.372(6) .
C2 H2 0.9500 .
C3 C4 1.387(6) .
C3 H3 0.9500 .
C4 C5 1.374(5) .
C4 H4 0.9500 .
C5 C6 1.499(6) .
C6 H6A 0.9900 .
C6 H6B 0.9900 .
C7 C8 1.527(5) .
C7 H7A 0.9900 .
C7 H7B 0.9900 .
C8 H8A 0.9900 .
C8 H8B 0.9900 .
C9 C10 1.513(6) .
C9 H9A 0.9900 .
C9 H9B 0.9900 .
C10 H10A 0.9900 .
C10 H10B 0.9900 .
C11 C12 1.504(5) .
C12 H12A 0.9800 .
C12 H12B 0.9800 .
C12 H12C 0.9800 .
N3 C13 1.153(6) .
C13 S1 1.618(5) .
O5 C14 1.380(8) .
O5 H5 0.8400 .
C14 H14A 0.9800 .
C14 H14B 0.9800 .
C14 H14C 0.9800 .
O6 C15 1.325(8) .
O6 H6 0.8400 .
C15 H15A 0.9800 .
C15 H15B 0.9800 .
C15 H15C 0.9800 .

loop_
_geom_torsion_atom_site_label_1
_geom_torsion_atom_site_label_2
_geom_torsion_atom_site_label_3
_geom_torsion_atom_site_label_4
_geom_torsion
O1 Co1 O2 C10 -110.2(2)
O3 Co1 O2 C10 151.8(2)
N1 Co1 O2 C10 61.4(3)
N2 Co1 O2 C10 -23.7(2)
Co2 Co1 O2 C10 -127.9(3)
O1 Co1 O2 Co2 17.66(12)
O3 Co1 O2 Co2 -80.31(12)
N1 Co1 O2 Co2 -170.74(11)
N2 Co1 O2 Co2 104.22(12)
C5 N1 C1 C2 -3.3(6)
Co1 N1 C1 C2 178.9(3)
N1 C1 C2 C3 -0.4(7)
C1 C2 C3 C4 2.7(8)
C2 C3 C4 C5 -1.5(8)
C1 N1 C5 C4 4.6(6)
Co1 N1 C5 C4 -177.3(4)
C1 N1 C5 C6 -177.1(4)
Co1 N1 C5 C6 0.9(5)
C3 C4 C5 N1 -2.2(7)
C3 C4 C5 C6 179.7(4)
C7 N2 C6 C5 -150.4(4)
C9 N2 C6 C5 83.4(4)
Co1 N2 C6 C5 -34.6(4)
N1 C5 C6 N2 22.7(5)
C4 C5 C6 N2 -159.1(4)
C6 N2 C7 C8 155.9(3)
C9 N2 C7 C8 -77.5(4)
Co1 N2 C7 C8 39.6(4)
Co1 O1 C8 C7 0.6(4)
Co2 O1 C8 C7 110.8(3)
N2 C7 C8 O1 -26.9(5)
C7 N2 C9 C10 137.4(3)
C6 N2 C9 C10 -95.5(4)
Co1 N2 C9 C10 21.6(3)
Co1 O2 C10 C9 41.1(3)
Co2 O2 C10 C9 -70.8(3)
N2 C9 C10 O2 -41.2(4)
Co2 O4 C11 O3 -11.1(8)
Co2 O4 C11 C12 169.0(4)
Co1 O3 C11 O4 4.1(7)
Co1 O3 C11 C12 -176.0(4)
